data_2227038
loop_
_publ_author_name
'Choi, Hong Dae'
'Seo, Pil Ja'
'Son, Byeng Wha'
'Lee, Uk'

_publ_section_title
;
 2-(4-Bromophenyl)-5-fluoro-3-phenylsulfinyl-1-benzofuran
;
_journal_coeditor_code PK2256
_journal_issue 8
_journal_name_full 'Acta Crystallographica Section E'
_journal_page_first o2172
_journal_paper_doi 10.1107/S1600536810029958
_journal_volume 66
_journal_year 2010
_chemical_formula_iupac 'C20 H12 Br F O2 S'
_chemical_formula_moiety 'C20 H12 Br F O2 S'
_chemical_formula_sum 'C20 H12 Br F O2 S'
_chemical_formula_weight 415.27
_chemical_name_systematic
;
2-(4-Bromophenyl)-5-fluoro-3-phenylsulfinyl-1-benzofuran
;
_space_group_IT_number 2
_symmetry_cell_setting triclinic
_symmetry_space_group_name_Hall '-P 1'
_symmetry_space_group_name_H-M 'P -1'
_atom_sites_solution_hydrogens difmap
_atom_sites_solution_primary direct
_atom_sites_solution_secondary difmap
_cell_angle_alpha 82.866(3)
_cell_angle_beta 77.123(3)
_cell_angle_gamma 69.155(2)
_cell_formula_units_Z 2
_cell_length_a 8.1361(4)
_cell_length_b 9.8237(5)
_cell_length_c 11.4093(5)
_cell_measurement_reflns_used 8238
_cell_measurement_temperature 173(2)
_cell_measurement_theta_max 27.51
_cell_measurement_theta_min 2.73
_cell_volume 829.78(7)
_computing_cell_refinement '<i>SAINT</i> (Bruker, 2009)'
_computing_data_collection '<i>APEX2</i> (Bruker, 2009)'
_computing_data_reduction '<i>SAINT</i> (Bruker, 2009)'
_computing_molecular_graphics '<i>ORTEP-3</i> (Farrugia, 1997) and <i>DIAMOND</i> (Brandenburg, 1998)'
_computing_publication_material '<i>SHELXL97</i> (Sheldrick, 2008)'
_computing_structure_refinement '<i>SHELXL97</i> (Sheldrick, 2008)'
_computing_structure_solution '<i>SHELXS97</i> (Sheldrick, 2008)'
_diffrn_ambient_temperature 173(2)
_diffrn_detector_area_resol_mean 10.0
_diffrn_measured_fraction_theta_full 0.998
_diffrn_measured_fraction_theta_max 0.998
_diffrn_measurement_device_type 'Bruker SMART APEXII CCD'
_diffrn_measurement_method '\f and \w scans'
_diffrn_radiation_monochromator 'graphite multilayer'
_diffrn_radiation_source 'rotating anode'
_diffrn_radiation_type MoK\a
_diffrn_radiation_wavelength 0.71073
_diffrn_reflns_av_R_equivalents 0.0326
_diffrn_reflns_av_sigmaI/netI 0.0288
_diffrn_reflns_limit_h_max 10
_diffrn_reflns_limit_h_min -10
_diffrn_reflns_limit_k_max 12
_diffrn_reflns_limit_k_min -12
_diffrn_reflns_limit_l_max 14
_diffrn_reflns_limit_l_min -14
_diffrn_reflns_number 14582
_diffrn_reflns_theta_full 27.55
_diffrn_reflns_theta_max 27.55
_diffrn_reflns_theta_min 1.83
_diffrn_standards_number 0
_exptl_absorpt_coefficient_mu 2.624
_exptl_absorpt_correction_T_max 0.746
_exptl_absorpt_correction_T_min 0.664
_exptl_absorpt_correction_type multi-scan
_exptl_absorpt_process_details '(SADABS; Bruker, 2009)'
_exptl_crystal_colour colourless
_exptl_crystal_density_diffrn 1.662
_exptl_crystal_density_method 'not measured'
_exptl_crystal_description block
_exptl_crystal_F_000 416
_exptl_crystal_size_max 0.29
_exptl_crystal_size_mid 0.26
_exptl_crystal_size_min 0.21
_refine_diff_density_max 0.365
_refine_diff_density_min -0.633
_refine_ls_extinction_method none
_refine_ls_goodness_of_fit_ref 0.872
_refine_ls_hydrogen_treatment constr
_refine_ls_matrix_type full
_refine_ls_number_parameters 226
_refine_ls_number_reflns 3833
_refine_ls_number_restraints 0
_refine_ls_restrained_S_all 0.872
_refine_ls_R_factor_all 0.0336
_refine_ls_R_factor_gt 0.0296
_refine_ls_shift/su_max 0.001
_refine_ls_shift/su_mean 0.000
_refine_ls_structure_factor_coef Fsqd
_refine_ls_weighting_details 'calc w=1/[\s^2^(Fo^2^)+(0.1000P)^2^] where P=(Fo^2^+2Fc^2^)/3'
_refine_ls_weighting_scheme calc
_refine_ls_wR_factor_gt 0.1001
_refine_ls_wR_factor_ref 0.1042
_reflns_number_gt 3452
_reflns_number_total 3833
_reflns_threshold_expression I>2\s(I)
_cod_data_source_file pk2256.cif
_cod_data_source_block I
_cod_database_code 2227038
_cod_database_fobs_code 2227038

loop_
_symmetry_equiv_pos_as_xyz
'x, y, z'
'-x, -y, -z'

loop_
_atom_site_type_symbol
_atom_site_label
_atom_site_fract_x
_atom_site_fract_y
_atom_site_fract_z
_atom_site_U_iso_or_equiv
_atom_site_adp_type
_atom_site_calc_flag
_atom_site_refinement_flags
_atom_site_occupancy
_atom_site_disorder_assembly
_atom_site_disorder_group
Br Br -0.21990(3) 0.22528(2) 0.998902(16) 0.03781(11) Uani d . 1 . .
S S 0.47916(5) 0.16534(4) 0.44461(4) 0.02033(12) Uani d . 1 . .
F F 0.64982(17) 0.61956(15) 0.12311(11) 0.0381(3) Uani d . 1 . .
O O1 0.17961(16) 0.57103(13) 0.53100(11) 0.0210(3) Uani d . 1 . .
O O2 0.66591(17) 0.14226(15) 0.37795(13) 0.0302(3) Uani d . 1 . .
C C1 0.3705(2) 0.35537(18) 0.46114(14) 0.0193(3) Uani d . 1 . .
C C2 0.4126(2) 0.46848(19) 0.37985(15) 0.0196(3) Uani d . 1 . .
C C3 0.5388(2) 0.4728(2) 0.27522(16) 0.0238(4) Uani d . 1 . .
H H3 0.6234 0.3885 0.2413 0.029 Uiso calc R 1 . .
C C4 0.5298(2) 0.6096(2) 0.22567(16) 0.0264(4) Uani d . 1 . .
C C5 0.4074(3) 0.7387(2) 0.27342(17) 0.0280(4) Uani d . 1 . .
H H5 0.4087 0.8278 0.2353 0.034 Uiso calc R 1 . .
C C6 0.2835(2) 0.7350(2) 0.37772(16) 0.0245(4) Uani d . 1 . .
H H6 0.2004 0.8197 0.4121 0.029 Uiso calc R 1 . .
C C7 0.2906(2) 0.59795(19) 0.42783(15) 0.0201(3) Uani d . 1 . .
C C8 0.2314(2) 0.42188(17) 0.55135(15) 0.0191(3) Uani d . 1 . .
C C9 0.1288(2) 0.37299(19) 0.65891(15) 0.0203(3) Uani d . 1 . .
C C10 -0.0123(3) 0.4752(2) 0.73078(17) 0.0273(4) Uani d . 1 . .
H H10 -0.0387 0.5740 0.7092 0.033 Uiso calc R 1 . .
C C11 -0.1131(3) 0.4322(2) 0.83305(18) 0.0307(4) Uani d . 1 . .
H H11 -0.2057 0.5011 0.8804 0.037 Uiso calc R 1 . .
C C12 -0.0740(2) 0.2854(2) 0.86369(16) 0.0256(4) Uani d . 1 . .
C C13 0.0653(3) 0.1814(2) 0.79636(17) 0.0293(4) Uani d . 1 . .
H H13 0.0911 0.0830 0.8194 0.035 Uiso calc R 1 . .
C C14 0.1662(3) 0.2245(2) 0.69446(17) 0.0275(4) Uani d . 1 . .
H H14 0.2600 0.1546 0.6488 0.033 Uiso calc R 1 . .
C C15 0.3563(2) 0.14738(19) 0.33775(17) 0.0217(3) Uani d . 1 . .
C C16 0.1896(2) 0.1320(2) 0.37783(19) 0.0289(4) Uani d . 1 . .
H H16 0.1418 0.1280 0.4597 0.035 Uiso calc R 1 . .
C C17 0.0958(3) 0.1228(2) 0.2932(2) 0.0396(5) Uani d . 1 . .
H H17 -0.0171 0.1142 0.3183 0.047 Uiso calc R 1 . .
C C18 0.1684(3) 0.1263(2) 0.1723(2) 0.0432(6) Uani d . 1 . .
H H18 0.1041 0.1204 0.1164 0.052 Uiso calc R 1 . .
C C19 0.3370(4) 0.1387(3) 0.1332(2) 0.0461(6) Uani d . 1 . .
H H19 0.3856 0.1406 0.0514 0.055 Uiso calc R 1 . .
C C20 0.4327(3) 0.1481(2) 0.21686(18) 0.0347(5) Uani d . 1 . .
H H20 0.5465 0.1549 0.1918 0.042 Uiso calc R 1 . .

loop_
_atom_site_aniso_label
_atom_site_aniso_U_11
_atom_site_aniso_U_22
_atom_site_aniso_U_33
_atom_site_aniso_U_12
_atom_site_aniso_U_13
_atom_site_aniso_U_23
Br 0.03745(16) 0.05065(18) 0.02458(14) -0.02139(12) 0.00266(9) 0.00468(10)
S 0.0185(2) 0.0151(2) 0.0247(2) -0.00334(16) -0.00247(16) -0.00170(16)
F 0.0399(7) 0.0428(7) 0.0292(6) -0.0205(6) 0.0043(5) 0.0072(5)
O1 0.0219(6) 0.0140(6) 0.0237(6) -0.0041(5) -0.0017(5) 0.0004(4)
O2 0.0171(6) 0.0280(7) 0.0422(8) -0.0040(5) -0.0009(5) -0.0096(6)
C1 0.0199(8) 0.0158(8) 0.0213(8) -0.0059(6) -0.0031(6) 0.0000(6)
C2 0.0205(8) 0.0188(8) 0.0211(8) -0.0085(7) -0.0054(6) 0.0007(6)
C3 0.0226(8) 0.0260(9) 0.0225(8) -0.0097(7) -0.0014(7) -0.0012(7)
C4 0.0268(9) 0.0325(10) 0.0226(8) -0.0159(8) -0.0036(7) 0.0044(7)
C5 0.0328(10) 0.0262(10) 0.0292(9) -0.0154(8) -0.0113(8) 0.0095(7)
C6 0.0265(9) 0.0177(8) 0.0290(9) -0.0069(7) -0.0079(7) 0.0025(7)
C7 0.0202(8) 0.0198(8) 0.0205(8) -0.0074(7) -0.0045(6) 0.0008(6)
C8 0.0201(8) 0.0133(8) 0.0235(8) -0.0047(6) -0.0058(6) 0.0002(6)
C9 0.0198(8) 0.0192(8) 0.0221(8) -0.0072(7) -0.0037(6) -0.0007(6)
C10 0.0278(9) 0.0198(9) 0.0285(9) -0.0040(7) -0.0009(7) -0.0012(7)
C11 0.0274(9) 0.0302(10) 0.0283(9) -0.0060(8) 0.0027(7) -0.0054(8)
C12 0.0261(8) 0.0323(10) 0.0191(8) -0.0131(8) -0.0015(7) 0.0015(7)
C13 0.0345(10) 0.0234(9) 0.0283(9) -0.0114(8) -0.0029(8) 0.0040(7)
C14 0.0279(9) 0.0197(9) 0.0291(9) -0.0061(7) 0.0024(7) -0.0010(7)
C15 0.0215(8) 0.0150(8) 0.0283(9) -0.0054(7) -0.0053(7) -0.0012(6)
C16 0.0215(9) 0.0227(9) 0.0403(11) -0.0065(7) -0.0011(8) -0.0057(8)
C17 0.0263(9) 0.0240(10) 0.0699(15) -0.0047(8) -0.0149(10) -0.0091(10)
C18 0.0558(14) 0.0281(11) 0.0552(14) -0.0124(10) -0.0337(12) -0.0003(10)
C19 0.0761(17) 0.0456(14) 0.0295(11) -0.0333(13) -0.0178(11) 0.0040(10)
C20 0.0426(12) 0.0387(12) 0.0288(10) -0.0246(10) -0.0018(9) -0.0005(8)

loop_
_atom_type_symbol
_atom_type_description
_atom_type_scat_dispersion_real
_atom_type_scat_dispersion_imag
_atom_type_scat_source
C C 0.0033 0.0016 'International Tables Vol C Tables 4.2.6.8 and 6.1.1.4'
H H 0.0000 0.0000 'International Tables Vol C Tables 4.2.6.8 and 6.1.1.4'
O O 0.0106 0.0060 'International Tables Vol C Tables 4.2.6.8 and 6.1.1.4'
F F 0.0171 0.0103 'International Tables Vol C Tables 4.2.6.8 and 6.1.1.4'
S S 0.1246 0.1234 'International Tables Vol C Tables 4.2.6.8 and 6.1.1.4'
Br Br -0.2901 2.4595 'International Tables Vol C Tables 4.2.6.8 and 6.1.1.4'

loop_
_geom_angle_atom_site_label_1
_geom_angle_atom_site_label_2
_geom_angle_atom_site_label_3
_geom_angle_site_symmetry_1
_geom_angle_site_symmetry_3
_geom_angle
_geom_angle_publ_flag
O2 S C1 . . 107.56(8) ?
O2 S C15 . . 106.43(8) ?
C1 S C15 . . 96.72(8) ?
C7 O1 C8 . . 106.98(13) ?
C8 C1 C2 . . 107.73(15) ?
C8 C1 S . . 126.85(13) ?
C2 C1 S . . 125.42(13) ?
C7 C2 C3 . . 119.78(16) ?
C7 C2 C1 . . 104.55(14) ?
C3 C2 C1 . . 135.66(16) ?
C4 C3 C2 . . 115.72(17) ?
C4 C3 H3 . . 122.1 ?
C2 C3 H3 . . 122.1 ?
F C4 C3 . . 117.95(18) ?
F C4 C5 . . 117.67(17) ?
C3 C4 C5 . . 124.38(17) ?
C6 C5 C4 . . 120.07(17) ?
C6 C5 H5 . . 120.0 ?
C4 C5 H5 . . 120.0 ?
C7 C6 C5 . . 116.00(17) ?
C7 C6 H6 . . 122.0 ?
C5 C6 H6 . . 122.0 ?
O1 C7 C6 . . 124.94(16) ?
O1 C7 C2 . . 111.03(14) ?
C6 C7 C2 . . 124.03(16) ?
C1 C8 O1 . . 109.69(14) ?
C1 C8 C9 . . 135.70(15) ?
O1 C8 C9 . . 114.61(14) ?
C10 C9 C14 . . 117.93(16) ?
C10 C9 C8 . . 119.97(16) ?
C14 C9 C8 . . 122.10(16) ?
C11 C10 C9 . . 121.35(17) ?
C11 C10 H10 . . 119.3 ?
C9 C10 H10 . . 119.3 ?
C12 C11 C10 . . 118.90(18) ?
C12 C11 H11 . . 120.5 ?
C10 C11 H11 . . 120.5 ?
C11 C12 C13 . . 121.57(17) ?
C11 C12 Br . . 119.10(14) ?
C13 C12 Br . . 119.30(14) ?
C12 C13 C14 . . 119.45(18) ?
C12 C13 H13 . . 120.3 ?
C14 C13 H13 . . 120.3 ?
C13 C14 C9 . . 120.77(18) ?
C13 C14 H14 . . 119.6 ?
C9 C14 H14 . . 119.6 ?
C20 C15 C16 . . 121.65(18) ?
C20 C15 S . . 118.49(14) ?
C16 C15 S . . 119.87(15) ?
C17 C16 C15 . . 118.6(2) ?
C17 C16 H16 . . 120.7 ?
C15 C16 H16 . . 120.7 ?
C18 C17 C16 . . 120.5(2) ?
C18 C17 H17 . . 119.8 ?
C16 C17 H17 . . 119.8 ?
C17 C18 C19 . . 120.6(2) ?
C17 C18 H18 . . 119.7 ?
C19 C18 H18 . . 119.7 ?
C18 C19 C20 . . 119.7(2) ?
C18 C19 H19 . . 120.2 ?
C20 C19 H19 . . 120.2 ?
C15 C20 C19 . . 119.0(2) ?
C15 C20 H20 . . 120.5 ?
C19 C20 H20 . . 120.5 ?

loop_
_geom_bond_atom_site_label_1
_geom_bond_atom_site_label_2
_geom_bond_site_symmetry_2
_geom_bond_distance
_geom_bond_publ_flag
Br C12 . 1.8961(18) ?
S S 2_656 3.2635(8) ?
S O2 . 1.4903(13) ?
S C1 . 1.7721(17) ?
S C15 . 1.7996(18) ?
F C4 . 1.365(2) ?
O1 C7 . 1.375(2) ?
O1 C8 . 1.3776(19) ?
C1 C8 . 1.374(2) ?
C1 C2 . 1.444(2) ?
C2 C7 . 1.391(2) ?
C2 C3 . 1.397(2) ?
C3 C4 . 1.376(3) ?
C3 H3 . 0.9300 ?
C4 C5 . 1.389(3) ?
C5 C6 . 1.384(3) ?
C5 H5 . 0.9300 ?
C6 C7 . 1.382(2) ?
C6 H6 . 0.9300 ?
C8 C9 . 1.455(2) ?
C9 C10 . 1.401(2) ?
C9 C14 . 1.406(2) ?
C10 C11 . 1.382(3) ?
C10 H10 . 0.9300 ?
C11 C12 . 1.378(3) ?
C11 H11 . 0.9300 ?
C12 C13 . 1.379(3) ?
C13 C14 . 1.380(3) ?
C13 H13 . 0.9300 ?
C14 H14 . 0.9300 ?
C15 C20 . 1.381(3) ?
C15 C16 . 1.387(2) ?
C16 C17 . 1.387(3) ?
C16 H16 . 0.9300 ?
C17 C18 . 1.375(4) ?
C17 H17 . 0.9300 ?
C18 C19 . 1.388(4) ?
C18 H18 . 0.9300 ?
C19 C20 . 1.390(3) ?
C19 H19 . 0.9300 ?
C20 H20 . 0.9300 ?

loop_
_geom_hbond_atom_site_label_D
_geom_hbond_atom_site_label_H
_geom_hbond_atom_site_label_A
_geom_hbond_site_symmetry_A
_geom_hbond_distance_DH
_geom_hbond_distance_HA
_geom_hbond_distance_DA
_geom_hbond_angle_DHA
C5 H5 Cg3 1_565 0.93 2.85 3.644(3) 144.5

loop_
_geom_torsion_atom_site_label_1
_geom_torsion_atom_site_label_2
_geom_torsion_atom_site_label_3
_geom_torsion_atom_site_label_4
_geom_torsion_site_symmetry_1
_geom_torsion_site_symmetry_2
_geom_torsion_site_symmetry_3
_geom_torsion_site_symmetry_4
_geom_torsion
_geom_torsion_publ_flag
O2 S C1 C8 . . . . -152.47(14) ?
C15 S C1 C8 . . . . 97.90(16) ?
O2 S C1 C2 . . . . 28.34(17) ?
C15 S C1 C2 . . . . -81.29(15) ?
C8 C1 C2 C7 . . . . -0.77(18) ?
S C1 C2 C7 . . . . 178.55(12) ?
C8 C1 C2 C3 . . . . 178.37(18) ?
S C1 C2 C3 . . . . -2.3(3) ?
C7 C2 C3 C4 . . . . -0.9(2) ?
C1 C2 C3 C4 . . . . -179.96(18) ?
C2 C3 C4 F . . . . -179.75(14) ?
C2 C3 C4 C5 . . . . 0.6(3) ?
F C4 C5 C6 . . . . -179.58(15) ?
C3 C4 C5 C6 . . . . 0.0(3) ?
C4 C5 C6 C7 . . . . -0.4(2) ?
C8 O1 C7 C6 . . . . -179.14(16) ?
C8 O1 C7 C2 . . . . 0.74(17) ?
C5 C6 C7 O1 . . . . 179.97(15) ?
C5 C6 C7 C2 . . . . 0.1(2) ?
C3 C2 C7 O1 . . . . -179.29(14) ?
C1 C2 C7 O1 . . . . 0.02(17) ?
C3 C2 C7 C6 . . . . 0.6(2) ?
C1 C2 C7 C6 . . . . 179.90(16) ?
C2 C1 C8 O1 . . . . 1.26(18) ?
S C1 C8 O1 . . . . -178.05(11) ?
C2 C1 C8 C9 . . . . -179.43(17) ?
S C1 C8 C9 . . . . 1.3(3) ?
C7 O1 C8 C1 . . . . -1.24(17) ?
C7 O1 C8 C9 . . . . 179.29(13) ?
C1 C8 C9 C10 . . . . -178.05(18) ?
O1 C8 C9 C10 . . . . 1.2(2) ?
C1 C8 C9 C14 . . . . 2.0(3) ?
O1 C8 C9 C14 . . . . -178.71(15) ?
C14 C9 C10 C11 . . . . -0.5(3) ?
C8 C9 C10 C11 . . . . 179.57(17) ?
C9 C10 C11 C12 . . . . -0.6(3) ?
C10 C11 C12 C13 . . . . 1.5(3) ?
C10 C11 C12 Br . . . . -176.61(14) ?
C11 C12 C13 C14 . . . . -1.3(3) ?
Br C12 C13 C14 . . . . 176.79(15) ?
C12 C13 C14 C9 . . . . 0.2(3) ?
C10 C9 C14 C13 . . . . 0.7(3) ?
C8 C9 C14 C13 . . . . -179.38(17) ?
O2 S C15 C20 . . . . -13.32(18) ?
C1 S C15 C20 . . . . 97.26(17) ?
O2 S C15 C16 . . . . 166.15(15) ?
C1 S C15 C16 . . . . -83.27(16) ?
C20 C15 C16 C17 . . . . -2.5(3) ?
S C15 C16 C17 . . . . 178.09(15) ?
C15 C16 C17 C18 . . . . 1.1(3) ?
C16 C17 C18 C19 . . . . 0.2(3) ?
C17 C18 C19 C20 . . . . -0.3(4) ?
C16 C15 C20 C19 . . . . 2.4(3) ?
S C15 C20 C19 . . . . -178.13(17) ?
C18 C19 C20 C15 . . . . -1.0(4) ?
